data_7223231
loop_
_publ_author_name
'Ananyev, Ivan V.'
'Bushmarinov, Ivan S.'
'Ushakov, Ivan E.'
'Aitkulova, Liliya I.'
'Lyssenko, Konstantin A.'

_publ_section_title
;
 Tuning of double-well potential of short strong hydrogen bond by ionic
 interactions in alkali metal hydrodicarboxylates
;
_journal_name_full 'RSC Adv.'
_journal_paper_doi 10.1039/C5RA19870D
_journal_year 2015
_chemical_formula_moiety 'C4 H3 K O4'
_chemical_formula_sum 'C4 H3 K O4'
_chemical_formula_weight 154.16
_space_group_crystal_system triclinic
_space_group_IT_number 2
_space_group_name_Hall '-P 1'
_space_group_name_H-M_alt 'P -1'
_symmetry_space_group_name_Hall '-P 1'
_symmetry_space_group_name_H-M 'P -1'
_atom_sites_solution_hydrogens difmap
_audit_creation_method SHELXL-2014/6
_audit_update_record
;
2015-09-24 deposited with the CCDC.
2015-11-05 downloaded from the CCDC.
;
_cell_angle_alpha 68.4070(10)
_cell_angle_beta 72.9030(10)
_cell_angle_gamma 63.5040(10)
_cell_formula_units_Z 2
_cell_length_a 6.2421(4)
_cell_length_b 6.8981(5)
_cell_length_c 7.4726(5)
_cell_measurement_reflns_used 95
_cell_measurement_temperature 300(2)
_cell_measurement_theta_max 25
_cell_measurement_theta_min 3
_cell_volume 264.48(3)
_computing_cell_refinement 'Bruker SAINT'
_computing_data_collection 'Bruker APEX II'
_computing_data_reduction 'Bruker SAINT'
_computing_molecular_graphics 'Bruker SHELXTL'
_computing_publication_material 'Bruker SHELXTL'
_computing_structure_refinement 'SHELXL-97 (Sheldrick, 1997)'
_computing_structure_solution 'SHELXS-97 (Sheldrick, 1997)'
_diffrn_ambient_temperature 300(2)
_diffrn_measured_fraction_theta_full 1.000
_diffrn_measured_fraction_theta_max 0.996
_diffrn_measurement_device_type 'Bruker APEX II CCD area detector''
_diffrn_measurement_method 'omega scans'
_diffrn_radiation_type MoK\a
_diffrn_radiation_wavelength 0.71073
_diffrn_reflns_av_R_equivalents 0.0101
_diffrn_reflns_av_unetI/netI 0.0132
_diffrn_reflns_laue_measured_fraction_full 1.000
_diffrn_reflns_laue_measured_fraction_max 0.996
_diffrn_reflns_limit_h_max 8
_diffrn_reflns_limit_h_min -8
_diffrn_reflns_limit_k_max 9
_diffrn_reflns_limit_k_min -9
_diffrn_reflns_limit_l_max 10
_diffrn_reflns_limit_l_min -10
_diffrn_reflns_number 3476
_diffrn_reflns_point_group_measured_fraction_full 1.000
_diffrn_reflns_point_group_measured_fraction_max 0.996
_diffrn_reflns_theta_full 25.242
_diffrn_reflns_theta_max 29.991
_diffrn_reflns_theta_min 2.968
_exptl_absorpt_coefficient_mu 0.929
_exptl_absorpt_correction_T_max 0.847
_exptl_absorpt_correction_T_min 0.763
_exptl_absorpt_correction_type multi-scan
_exptl_absorpt_process_details SADABS
_exptl_crystal_colour colorless
_exptl_crystal_density_diffrn 1.936
_exptl_crystal_description prism
_exptl_crystal_F_000 156
_exptl_crystal_size_max 0.290
_exptl_crystal_size_mid 0.230
_exptl_crystal_size_min 0.200
_refine_diff_density_max 0.371
_refine_diff_density_min -0.248
_refine_diff_density_rms 0.054
_refine_ls_extinction_method none
_refine_ls_goodness_of_fit_ref 1.188
_refine_ls_hydrogen_treatment refall
_refine_ls_matrix_type full
_refine_ls_number_parameters 94
_refine_ls_number_reflns 1545
_refine_ls_number_restraints 0
_refine_ls_restrained_S_all 1.188
_refine_ls_R_factor_all 0.0274
_refine_ls_R_factor_gt 0.0247
_refine_ls_shift/su_max 0.002
_refine_ls_shift/su_mean 0.000
_refine_ls_structure_factor_coef Fsqd
_refine_ls_weighting_details 'w=1/[\s^2^(Fo^2^)+(0.0336P)^2^+0.0687P] where P=(Fo^2^+2Fc^2^)/3'
_refine_ls_weighting_scheme calc
_refine_ls_wR_factor_gt 0.0679
_refine_ls_wR_factor_ref 0.0701
_reflns_Friedel_coverage 0.000
_reflns_number_gt 1430
_reflns_number_total 1545
_reflns_threshold_expression I>2\s(I)
_cod_data_source_file c5ra19870d2.cif
_cod_data_source_block 300
_cod_database_code 7223231
_shelx_space_group_comment
;
The symmetry employed for this shelxl refinement is uniquely defined
by the following loop, which should always be used as a source of
symmetry information in preference to the above space-group names.
They are only intended as comments.
;
_shelx_estimated_absorpt_t_min 0.775
_shelx_estimated_absorpt_t_max 0.836
_shelxl_version_number 2014/6

loop_
_space_group_symop_operation_xyz
'x, y, z'
'-x, -y, -z'

loop_
_atom_site_label
_atom_site_type_symbol
_atom_site_fract_x
_atom_site_fract_y
_atom_site_fract_z
_atom_site_U_iso_or_equiv
_atom_site_adp_type
_atom_site_occupancy
_atom_site_site_symmetry_order
_atom_site_calc_flag
O2 O 0.09845(18) 1.20824(19) 0.47873(14) 0.0319(2) Uani 1 1 d
O1 O 0.41987(16) 1.30188(17) 0.33132(12) 0.0259(2) Uani 1 1 d
O3 O 0.72534(17) 1.16243(17) 0.94080(13) 0.0272(2) Uani 1 1 d
O4 O 0.32460(16) 1.33470(17) 1.01682(12) 0.02441(19) Uani 1 1 d
C1 C 0.2621(2) 1.25983(19) 0.48141(16) 0.0197(2) Uani 1 1 d
C2 C 0.2870(2) 1.2724(2) 0.66920(16) 0.0219(2) Uani 1 1 d
C4 C 0.5184(2) 1.25163(19) 0.90114(16) 0.0188(2) Uani 1 1 d
C3 C 0.4861(2) 1.2643(2) 0.70559(16) 0.0210(2) Uani 1 1 d
H2 H 0.149(4) 1.282(3) 0.762(3) 0.046(5) Uiso 1 1 d
H3 H 0.631(3) 1.258(3) 0.612(3) 0.041(5) Uiso 1 1 d
H1 H 0.371(5) 1.305(5) 0.188(4) 0.104(10) Uiso 1 1 d
K1 K 0.92288(5) 1.19092(5) 0.19972(4) 0.02608(10) Uani 1 1 d

loop_
_atom_site_aniso_label
_atom_site_aniso_U_11
_atom_site_aniso_U_22
_atom_site_aniso_U_33
_atom_site_aniso_U_23
_atom_site_aniso_U_13
_atom_site_aniso_U_12
O2 0.0325(5) 0.0536(6) 0.0229(4) -0.0124(4) -0.0036(4) -0.0268(5)
O1 0.0272(4) 0.0441(5) 0.0142(4) -0.0104(4) -0.0007(3) -0.0199(4)
O3 0.0227(4) 0.0367(5) 0.0238(4) -0.0128(4) -0.0086(3) -0.0061(4)
O4 0.0218(4) 0.0379(5) 0.0157(4) -0.0121(3) -0.0024(3) -0.0098(4)
C1 0.0216(5) 0.0249(5) 0.0156(5) -0.0069(4) -0.0051(4) -0.0091(4)
C2 0.0244(5) 0.0322(6) 0.0127(5) -0.0085(4) -0.0012(4) -0.0130(5)
C4 0.0230(5) 0.0226(5) 0.0147(5) -0.0058(4) -0.0047(4) -0.0103(4)
C3 0.0224(5) 0.0294(6) 0.0135(5) -0.0085(4) -0.0021(4) -0.0102(4)
K1 0.02305(14) 0.03688(17) 0.02411(15) -0.01265(11) -0.00563(10) -0.01179(11)

loop_
_atom_type_symbol
_atom_type_description
_atom_type_scat_dispersion_real
_atom_type_scat_dispersion_imag
_atom_type_scat_source
C C 0.0033 0.0016 'International Tables Vol C Tables 4.2.6.8 and 6.1.1.4'
H H 0.0000 0.0000 'International Tables Vol C Tables 4.2.6.8 and 6.1.1.4'
O O 0.0106 0.0060 'International Tables Vol C Tables 4.2.6.8 and 6.1.1.4'
K K 0.2009 0.2494 'International Tables Vol C Tables 4.2.6.8 and 6.1.1.4'

loop_
_geom_angle_atom_site_label_1
_geom_angle_atom_site_label_2
_geom_angle_atom_site_label_3
_geom_angle
_geom_angle_site_symmetry_1
_geom_angle_site_symmetry_3
C1 O2 K1 135.11(8) . 1_455
C1 O2 K1 111.56(8) . 2_676
K1 O2 K1 103.68(3) 1_455 2_676
C1 O1 K1 143.18(8) . .
C1 O1 H1 110.7(14) . .
K1 O1 H1 96.8(14) . .
C4 O3 K1 132.80(8) . 1_556
C4 O3 K1 121.61(8) . 2_776
K1 O3 K1 104.82(3) 1_556 2_776
C4 O4 K1 129.81(8) . 1_456
C4 O4 K1 106.18(7) . 2_686
K1 O4 K1 101.81(3) 1_456 2_686
O2 C1 O1 124.38(11) . .
O2 C1 C2 118.93(11) . .
O1 C1 C2 116.67(10) . .
C3 C2 C1 124.54(11) . .
C3 C2 H2 122.0(12) . .
C1 C2 H2 113.4(12) . .
O3 C4 O4 124.74(10) . .
O3 C4 C3 118.26(10) . .
O4 C4 C3 117.00(10) . .
C2 C3 C4 124.10(11) . .
C2 C3 H3 124.3(11) . .
C4 C3 H3 111.5(11) . .
O3 K1 O2 175.94(3) 1_554 1_655
O3 K1 O3 75.18(3) 1_554 2_776
O2 K1 O3 106.12(3) 1_655 2_776
O3 K1 O1 70.89(3) 1_554 .
O2 K1 O1 105.81(3) 1_655 .
O3 K1 O1 131.77(3) 2_776 .
O3 K1 O4 112.33(3) 1_554 1_654
O2 K1 O4 71.71(3) 1_655 1_654
O3 K1 O4 75.81(3) 2_776 1_654
O1 K1 O4 149.33(3) . 1_654
O3 K1 O2 100.41(3) 1_554 2_676
O2 K1 O2 76.32(3) 1_655 2_676
O3 K1 O2 76.86(3) 2_776 2_676
O1 K1 O2 76.73(3) . 2_676
O4 K1 O2 129.49(3) 1_654 2_676
O3 K1 O4 75.58(3) 1_554 2_686
O2 K1 O4 105.96(3) 1_655 2_686
O3 K1 O4 129.17(3) 2_776 2_686
O1 K1 O4 73.16(3) . 2_686
O4 K1 O4 78.19(3) 1_654 2_686
O2 K1 O4 149.25(3) 2_676 2_686

loop_
_geom_bond_atom_site_label_1
_geom_bond_atom_site_label_2
_geom_bond_distance
_geom_bond_site_symmetry_2
O2 C1 1.2297(14) .
O2 K1 2.6844(9) 1_455
O2 K1 2.9397(11) 2_676
O1 C1 1.2953(14) .
O1 K1 2.8294(9) .
O1 H1 1.19(3) .
O3 C4 1.2316(14) .
O3 K1 2.6835(9) 1_556
O3 K1 2.7601(10) 2_776
O4 C4 1.2924(14) .
O4 K1 2.8889(10) 1_456
O4 K1 2.9623(10) 2_686
C1 C2 1.4935(15) .
C2 C3 1.3217(17) .
C2 H2 0.93(2) .
C4 C3 1.4990(15) .
C3 H3 0.962(19) .
K1 O3 2.6835(9) 1_554
K1 O2 2.6844(9) 1_655
K1 O3 2.7601(10) 2_776
K1 O4 2.8889(10) 1_654
K1 O2 2.9397(11) 2_676
K1 O4 2.9623(10) 2_686

loop_
_geom_torsion_atom_site_label_1
_geom_torsion_atom_site_label_2
_geom_torsion_atom_site_label_3
_geom_torsion_atom_site_label_4
_geom_torsion
_geom_torsion_site_symmetry_1
K1 O2 C1 O1 -7.9(2) 1_455
K1 O2 C1 O1 131.30(11) 2_676
K1 O2 C1 C2 173.13(8) 1_455
K1 O2 C1 C2 -47.66(13) 2_676
K1 O1 C1 O2 -128.91(12) .
K1 O1 C1 C2 50.07(18) .
O2 C1 C2 C3 160.62(13) .
O1 C1 C2 C3 -18.41(19) .
K1 O3 C4 O4 -21.79(19) 1_556
K1 O3 C4 O4 146.59(10) 2_776
K1 O3 C4 C3 158.71(8) 1_556
K1 O3 C4 C3 -32.91(14) 2_776
K1 O4 C4 O3 -114.35(12) 1_456
K1 O4 C4 O3 124.36(11) 2_686
K1 O4 C4 C3 65.15(13) 1_456
K1 O4 C4 C3 -56.13(11) 2_686
C1 C2 C3 C4 -173.02(11) .
O3 C4 C3 C2 153.07(13) .
O4 C4 C3 C2 -26.47(18) .
